data_4324368
loop_
_publ_author_name
'Chang Hoon Lee'
'Timothy R. Cook'
'Daniel G. Nocera'

_publ_section_title
;
 HX Addition and Photochemical H2 Elimination by Ni NHC Complexes
;
_journal_name_full 'Inorganic Chemistry'
_journal_page_first 714
_journal_page_last 716
_journal_paper_doi 10.1021/ic102017t
_journal_volume 50
_journal_year 2011
_chemical_formula_sum 'C42 H48 Cl N4 Ni'
_chemical_formula_weight 703.00
_chemical_name_common NiCl(IMes)2
_chemical_name_systematic
; 
 ? 
;
_space_group_IT_number 61
_symmetry_cell_setting orthorhombic
_symmetry_space_group_name_Hall '-P 2ac 2ab'
_symmetry_space_group_name_H-M 'P b c a'
_atom_sites_solution_hydrogens geom
_atom_sites_solution_primary direct
_atom_sites_solution_secondary difmap
_audit_creation_method SHELXL-97
_cell_angle_alpha 90.00
_cell_angle_beta 90.00
_cell_angle_gamma 90.00
_cell_formula_units_Z 8
_cell_length_a 17.0558(10)
_cell_length_b 18.7976(12)
_cell_length_c 23.1314(14)
_cell_measurement_temperature 100(2)
_cell_volume 7416.1(8)
_computing_structure_refinement 'SHELXL-97 (Sheldrick, 2008)'
_computing_structure_solution 'SHELXS-97 (Sheldrick, 2008)'
_diffrn_ambient_temperature 100(2)
_diffrn_measured_fraction_theta_full 1.000
_diffrn_measured_fraction_theta_max 1.000
_diffrn_radiation_monochromator graphite
_diffrn_radiation_source 'fine-focus sealed tube'
_diffrn_radiation_type CuK\a
_diffrn_radiation_wavelength 1.54178
_diffrn_reflns_av_R_equivalents 0.1525
_diffrn_reflns_av_sigmaI/netI 0.0507
_diffrn_reflns_limit_h_max 20
_diffrn_reflns_limit_h_min -20
_diffrn_reflns_limit_k_max 22
_diffrn_reflns_limit_k_min -22
_diffrn_reflns_limit_l_max 26
_diffrn_reflns_limit_l_min -27
_diffrn_reflns_number 134974
_diffrn_reflns_theta_full 66.59
_diffrn_reflns_theta_max 66.59
_diffrn_reflns_theta_min 3.82
_exptl_absorpt_coefficient_mu 1.672
_exptl_absorpt_correction_T_max 0.8506
_exptl_absorpt_correction_T_min 0.6339
_exptl_absorpt_correction_type empirical
_exptl_absorpt_process_details SADABS
_exptl_crystal_colour yellow
_exptl_crystal_density_diffrn 1.259
_exptl_crystal_description block
_exptl_crystal_F_000 2984
_exptl_crystal_size_max 0.30
_exptl_crystal_size_mid 0.15
_exptl_crystal_size_min 0.10
_refine_diff_density_max 0.764
_refine_diff_density_min -1.256
_refine_diff_density_rms 0.128
_refine_ls_extinction_method none
_refine_ls_goodness_of_fit_ref 1.125
_refine_ls_hydrogen_treatment constr
_refine_ls_matrix_type full
_refine_ls_number_parameters 433
_refine_ls_number_reflns 6550
_refine_ls_number_restraints 0
_refine_ls_restrained_S_all 1.125
_refine_ls_R_factor_all 0.0946
_refine_ls_R_factor_gt 0.0687
_refine_ls_shift/su_max 0.000
_refine_ls_shift/su_mean 0.000
_refine_ls_structure_factor_coef Fsqd
_refine_ls_weighting_details 'calc w=1/[\s^2^(Fo^2^)+(0.1714P)^2^+9.3554P] where P=(Fo^2^+2Fc^2^)/3'
_refine_ls_weighting_scheme calc
_refine_ls_wR_factor_gt 0.2114
_refine_ls_wR_factor_ref 0.2711
_reflns_number_gt 5083
_reflns_number_total 6550
_reflns_threshold_expression >2sigma(I)
_cod_data_source_file ic102017t_si_002_2.cif
_cod_data_source_block d810043
_cod_database_code 4324368

loop_
_symmetry_equiv_pos_as_xyz
'x, y, z'
'-x+1/2, -y, z+1/2'
'-x, y+1/2, -z+1/2'
'x+1/2, -y+1/2, -z'
'-x, -y, -z'
'x-1/2, y, -z-1/2'
'x, -y-1/2, z-1/2'
'-x-1/2, y-1/2, z'

loop_
_atom_site_label
_atom_site_type_symbol
_atom_site_fract_x
_atom_site_fract_y
_atom_site_fract_z
_atom_site_U_iso_or_equiv
_atom_site_adp_type
_atom_site_occupancy
_atom_site_symmetry_multiplicity
_atom_site_calc_flag
_atom_site_refinement_flags
Ni1 Ni 0.37170(4) 0.14690(4) 0.66165(3) 0.0244(3) Uani 1 1 d .
Cl1 Cl 0.24006(6) 0.12687(6) 0.64671(5) 0.0350(3) Uani 1 1 d .
N1 N 0.3908(2) 0.30350(19) 0.64239(16) 0.0282(8) Uani 1 1 d .
N2 N 0.3290(2) 0.28008(18) 0.72055(15) 0.0281(8) Uani 1 1 d .
N3 N 0.3946(2) 0.00778(18) 0.60480(16) 0.0327(8) Uani 1 1 d .
N4 N 0.4323(2) 0.00393(18) 0.69248(16) 0.0309(8) Uani 1 1 d .
C1 C 0.3660(2) 0.2476(2) 0.67585(18) 0.0261(9) Uani 1 1 d .
C2 C 0.4407(2) 0.2973(2) 0.59262(18) 0.0266(9) Uani 1 1 d .
C3 C 0.4095(2) 0.2754(2) 0.53965(19) 0.0291(9) Uani 1 1 d .
C4 C 0.4612(3) 0.2702(2) 0.49297(19) 0.0312(10) Uani 1 1 d .
H4A H 0.4409 0.2567 0.4563 0.037 Uiso 1 1 calc R
C5 C 0.5409(3) 0.2839(3) 0.4979(2) 0.0360(10) Uani 1 1 d .
C6 C 0.5687(3) 0.3074(2) 0.5512(2) 0.0340(10) Uani 1 1 d .
H6A H 0.6227 0.3189 0.5549 0.041 Uiso 1 1 calc R
C7 C 0.5202(3) 0.3146(2) 0.5988(2) 0.0318(10) Uani 1 1 d .
C8 C 0.3236(2) 0.2572(2) 0.53331(19) 0.0309(9) Uani 1 1 d .
H8A H 0.2971 0.2640 0.5705 0.046 Uiso 1 1 calc R
H8B H 0.3184 0.2075 0.5211 0.046 Uiso 1 1 calc R
H8C H 0.2998 0.2883 0.5042 0.046 Uiso 1 1 calc R
C9 C 0.5955(3) 0.2724(3) 0.4473(2) 0.0491(13) Uani 1 1 d .
H9A H 0.6491 0.2850 0.4587 0.074 Uiso 1 1 calc R
H9B H 0.5791 0.3024 0.4149 0.074 Uiso 1 1 calc R
H9C H 0.5939 0.2223 0.4356 0.074 Uiso 1 1 calc R
C10 C 0.5514(3) 0.3403(3) 0.6559(2) 0.0373(11) Uani 1 1 d .
H10A H 0.5087 0.3422 0.6842 0.056 Uiso 1 1 calc R
H10B H 0.5739 0.3879 0.6512 0.056 Uiso 1 1 calc R
H10C H 0.5921 0.3075 0.6697 0.056 Uiso 1 1 calc R
C11 C 0.3686(3) 0.3693(3) 0.6665(2) 0.0315(10) Uani 1 1 d .
H11A H 0.3790 0.4153 0.6513 0.038 Uiso 1 1 calc R
C12 C 0.3299(3) 0.3537(2) 0.7151(2) 0.0318(10) Uani 1 1 d .
H12A H 0.3071 0.3869 0.7412 0.038 Uiso 1 1 calc R
C13 C 0.2958(2) 0.2435(2) 0.76935(18) 0.0273(9) Uani 1 1 d .
C14 C 0.2146(2) 0.2365(2) 0.7740(2) 0.0311(10) Uani 1 1 d .
C15 C 0.1841(3) 0.2027(2) 0.8223(2) 0.0338(10) Uani 1 1 d .
H15A H 0.1290 0.1972 0.8257 0.041 Uiso 1 1 calc R
C16 C 0.2325(3) 0.1766(2) 0.8661(2) 0.0349(10) Uani 1 1 d .
C17 C 0.3125(3) 0.1852(2) 0.8607(2) 0.0323(10) Uani 1 1 d .
H17A H 0.3457 0.1685 0.8908 0.039 Uiso 1 1 calc R
C18 C 0.3467(2) 0.2180(2) 0.81228(18) 0.0276(9) Uani 1 1 d .
C19 C 0.1616(3) 0.2651(3) 0.7267(2) 0.0398(11) Uani 1 1 d .
H19A H 0.1936 0.2871 0.6964 0.060 Uiso 1 1 calc R
H19B H 0.1259 0.3008 0.7430 0.060 Uiso 1 1 calc R
H19C H 0.1310 0.2260 0.7101 0.060 Uiso 1 1 calc R
C20 C 0.1978(3) 0.1391(3) 0.9177(2) 0.0427(12) Uani 1 1 d .
H20A H 0.1405 0.1386 0.9143 0.064 Uiso 1 1 calc R
H20B H 0.2128 0.1643 0.9531 0.064 Uiso 1 1 calc R
H20C H 0.2173 0.0901 0.9192 0.064 Uiso 1 1 calc R
C21 C 0.4342(3) 0.2259(3) 0.8069(2) 0.0358(10) Uani 1 1 d .
H21A H 0.4467 0.2503 0.7706 0.054 Uiso 1 1 calc R
H21B H 0.4586 0.1787 0.8069 0.054 Uiso 1 1 calc R
H21C H 0.4542 0.2537 0.8395 0.054 Uiso 1 1 calc R
C22 C 0.4035(2) 0.0500(2) 0.65219(19) 0.0304(10) Uani 1 1 d .
C23 C 0.3678(3) 0.0327(2) 0.5492(2) 0.0344(10) Uani 1 1 d .
C24 C 0.2935(3) 0.0151(2) 0.5299(2) 0.0386(11) Uani 1 1 d .
C25 C 0.2688(3) 0.0418(3) 0.4765(2) 0.0412(11) Uani 1 1 d .
H25A H 0.2176 0.0309 0.4630 0.049 Uiso 1 1 calc R
C26 C 0.3176(3) 0.0839(2) 0.4426(2) 0.0383(11) Uani 1 1 d .
C27 C 0.3928(3) 0.0988(2) 0.4629(2) 0.0361(10) Uani 1 1 d .
H27A H 0.4270 0.1264 0.4395 0.043 Uiso 1 1 calc R
C28 C 0.4194(3) 0.0747(2) 0.5161(2) 0.0338(10) Uani 1 1 d .
C29 C 0.2391(3) -0.0310(3) 0.5658(2) 0.0496(14) Uani 1 1 d .
H29A H 0.1897 -0.0379 0.5449 0.074 Uiso 1 1 calc R
H29B H 0.2286 -0.0075 0.6028 0.074 Uiso 1 1 calc R
H29C H 0.2639 -0.0772 0.5728 0.074 Uiso 1 1 calc R
C30 C 0.2904(4) 0.1136(3) 0.3856(2) 0.0475(12) Uani 1 1 d .
H30A H 0.2366 0.0978 0.3781 0.071 Uiso 1 1 calc R
H30B H 0.3249 0.0965 0.3547 0.071 Uiso 1 1 calc R
H30C H 0.2921 0.1656 0.3870 0.071 Uiso 1 1 calc R
C31 C 0.5000(3) 0.0926(3) 0.5381(2) 0.0369(11) Uani 1 1 d .
H31A H 0.5076 0.0713 0.5763 0.055 Uiso 1 1 calc R
H31B H 0.5055 0.1444 0.5409 0.055 Uiso 1 1 calc R
H31C H 0.5394 0.0739 0.5113 0.055 Uiso 1 1 calc R
C32 C 0.4169(3) -0.0627(3) 0.6164(2) 0.0458(12) Uani 1 1 d .
H32A H 0.4155 -0.1014 0.5900 0.055 Uiso 1 1 calc R
C33 C 0.4405(3) -0.0649(2) 0.6711(2) 0.0410(12) Uani 1 1 d .
H33A H 0.4592 -0.1053 0.6915 0.049 Uiso 1 1 calc R
C34 C 0.4510(2) 0.0217(2) 0.7516(2) 0.0291(9) Uani 1 1 d .
C35 C 0.3912(2) 0.0222(2) 0.7925(2) 0.0308(9) Uani 1 1 d .
C36 C 0.4121(3) 0.0325(2) 0.8502(2) 0.0380(11) Uani 1 1 d .
H36A H 0.3720 0.0333 0.8787 0.046 Uiso 1 1 calc R
C37 C 0.4888(3) 0.0414(3) 0.8675(2) 0.0469(13) Uani 1 1 d .
C38 C 0.5467(3) 0.0452(3) 0.8246(3) 0.0484(14) Uani 1 1 d .
H38A H 0.5992 0.0555 0.8355 0.058 Uiso 1 1 calc R
C39 C 0.5291(3) 0.0341(2) 0.7666(2) 0.0387(11) Uani 1 1 d .
C40 C 0.3072(3) 0.0133(3) 0.7748(2) 0.0408(12) Uani 1 1 d .
H40A H 0.3043 0.0076 0.7327 0.061 Uiso 1 1 calc R
H40B H 0.2773 0.0555 0.7863 0.061 Uiso 1 1 calc R
H40C H 0.2852 -0.0289 0.7936 0.061 Uiso 1 1 calc R
C41 C 0.5101(5) 0.0470(4) 0.9307(3) 0.080(2) Uani 1 1 d .
H41A H 0.5668 0.0539 0.9345 0.119 Uiso 1 1 calc R
H41B H 0.4947 0.0031 0.9506 0.119 Uiso 1 1 calc R
H41C H 0.4825 0.0875 0.9480 0.119 Uiso 1 1 calc R
C42 C 0.5923(3) 0.0359(3) 0.7212(3) 0.0644(19) Uani 1 1 d .
H42A H 0.6430 0.0455 0.7395 0.097 Uiso 1 1 calc R
H42B H 0.5806 0.0735 0.6931 0.097 Uiso 1 1 calc R
H42C H 0.5943 -0.0101 0.7013 0.097 Uiso 1 1 calc R

loop_
_atom_site_aniso_label
_atom_site_aniso_U_11
_atom_site_aniso_U_22
_atom_site_aniso_U_33
_atom_site_aniso_U_23
_atom_site_aniso_U_13
_atom_site_aniso_U_12
Ni1 0.0234(4) 0.0228(4) 0.0271(5) 0.0006(3) 0.0019(3) 0.0009(3)
Cl1 0.0257(5) 0.0348(6) 0.0444(7) -0.0015(5) -0.0028(4) -0.0017(4)
N1 0.0272(17) 0.0276(19) 0.0297(19) -0.0005(15) -0.0022(15) 0.0014(14)
N2 0.0306(17) 0.0225(17) 0.031(2) -0.0028(14) -0.0020(15) 0.0065(14)
N3 0.047(2) 0.0160(17) 0.035(2) 0.0000(15) 0.0085(18) 0.0012(15)
N4 0.0333(18) 0.0246(18) 0.035(2) 0.0054(15) 0.0100(16) 0.0033(15)
C1 0.0234(19) 0.035(2) 0.020(2) -0.0009(17) -0.0038(16) 0.0013(16)
C2 0.029(2) 0.022(2) 0.030(2) 0.0042(16) -0.0005(18) 0.0021(16)
C3 0.028(2) 0.027(2) 0.032(2) 0.0071(17) -0.0030(18) -0.0012(17)
C4 0.037(2) 0.033(2) 0.024(2) 0.0060(17) -0.0017(19) -0.0013(18)
C5 0.032(2) 0.041(3) 0.035(3) 0.010(2) 0.004(2) 0.0024(19)
C6 0.027(2) 0.032(2) 0.043(3) 0.0084(19) 0.000(2) -0.0010(17)
C7 0.029(2) 0.026(2) 0.040(3) 0.0100(18) -0.0062(19) -0.0016(17)
C8 0.027(2) 0.034(2) 0.031(2) 0.0018(18) -0.0009(18) 0.0000(17)
C9 0.037(3) 0.060(4) 0.051(3) 0.010(3) 0.011(2) -0.005(2)
C10 0.033(2) 0.032(2) 0.047(3) 0.000(2) -0.009(2) -0.0011(19)
C11 0.035(2) 0.026(2) 0.034(3) -0.0015(17) -0.0046(19) 0.0045(17)
C12 0.036(2) 0.024(2) 0.035(3) -0.0035(17) -0.002(2) 0.0076(17)
C13 0.030(2) 0.026(2) 0.026(2) -0.0033(16) 0.0027(17) 0.0054(16)
C14 0.028(2) 0.029(2) 0.036(2) -0.0072(18) -0.0007(19) 0.0080(17)
C15 0.029(2) 0.035(2) 0.038(3) -0.0056(19) 0.0058(19) 0.0051(18)
C16 0.040(2) 0.029(2) 0.036(3) -0.0038(19) 0.002(2) 0.0032(19)
C17 0.037(2) 0.028(2) 0.032(2) -0.0019(18) -0.0033(19) 0.0063(18)
C18 0.030(2) 0.025(2) 0.028(2) -0.0050(17) 0.0001(18) 0.0072(17)
C19 0.025(2) 0.051(3) 0.043(3) -0.002(2) -0.002(2) 0.010(2)
C20 0.047(3) 0.042(3) 0.039(3) 0.004(2) 0.009(2) 0.001(2)
C21 0.030(2) 0.047(3) 0.031(2) 0.001(2) -0.0031(19) 0.0040(19)
C22 0.027(2) 0.030(2) 0.034(2) 0.0009(18) 0.0118(18) -0.0055(17)
C23 0.044(3) 0.027(2) 0.033(2) -0.0051(19) 0.006(2) 0.0020(18)
C24 0.050(3) 0.028(2) 0.037(3) -0.0080(19) 0.011(2) -0.007(2)
C25 0.050(3) 0.035(3) 0.039(3) -0.008(2) 0.001(2) -0.011(2)
C26 0.053(3) 0.027(2) 0.035(3) -0.0072(19) 0.000(2) 0.000(2)
C27 0.044(2) 0.028(2) 0.036(3) -0.0008(19) 0.010(2) -0.0012(19)
C28 0.041(2) 0.027(2) 0.033(2) -0.0017(18) 0.006(2) 0.0054(19)
C29 0.062(3) 0.047(3) 0.039(3) -0.005(2) 0.009(3) -0.027(3)
C30 0.063(3) 0.041(3) 0.039(3) -0.004(2) -0.003(3) -0.002(2)
C31 0.036(2) 0.041(3) 0.034(3) 0.005(2) 0.011(2) 0.003(2)
C32 0.068(3) 0.025(2) 0.044(3) -0.002(2) 0.010(3) 0.003(2)
C33 0.050(3) 0.025(2) 0.048(3) 0.008(2) 0.014(2) 0.009(2)
C34 0.0249(19) 0.0219(19) 0.041(3) 0.0064(18) 0.0024(18) 0.0033(16)
C35 0.029(2) 0.032(2) 0.031(2) 0.0059(18) 0.0046(18) 0.0039(17)
C36 0.051(3) 0.025(2) 0.038(3) 0.0049(18) 0.002(2) 0.007(2)
C37 0.064(3) 0.031(3) 0.046(3) -0.001(2) -0.021(3) 0.010(2)
C38 0.036(3) 0.030(3) 0.079(4) 0.009(2) -0.026(3) 0.000(2)
C39 0.027(2) 0.029(2) 0.060(3) 0.015(2) 0.004(2) 0.0051(17)
C40 0.027(2) 0.052(3) 0.043(3) 0.010(2) 0.007(2) -0.003(2)
C41 0.122(6) 0.057(4) 0.060(4) -0.009(3) -0.048(4) 0.021(4)
C42 0.026(2) 0.057(4) 0.111(5) 0.032(3) 0.021(3) 0.008(2)

loop_
_atom_type_symbol
_atom_type_description
_atom_type_scat_dispersion_real
_atom_type_scat_dispersion_imag
_atom_type_scat_source
C C 0.0181 0.0091 'International Tables Vol C Tables 4.2.6.8 and 6.1.1.4'
H H 0.0000 0.0000 'International Tables Vol C Tables 4.2.6.8 and 6.1.1.4'
N N 0.0311 0.0180 'International Tables Vol C Tables 4.2.6.8 and 6.1.1.4'
Cl Cl 0.3639 0.7018 'International Tables Vol C Tables 4.2.6.8 and 6.1.1.4'
Ni Ni -3.0029 0.5091 'International Tables Vol C Tables 4.2.6.8 and 6.1.1.4'

loop_
_geom_angle_atom_site_label_1
_geom_angle_atom_site_label_2
_geom_angle_atom_site_label_3
_geom_angle
C22 Ni1 C1 166.11(18)
C22 Ni1 Cl1 95.97(13)
C1 Ni1 Cl1 97.87(12)
C1 N1 C11 111.4(4)
C1 N1 C2 125.0(4)
C11 N1 C2 123.3(4)
C1 N2 C12 112.0(4)
C1 N2 C13 124.5(3)
C12 N2 C13 123.5(4)
C22 N3 C32 111.4(4)
C22 N3 C23 124.3(4)
C32 N3 C23 124.2(4)
C22 N4 C33 112.5(4)
C22 N4 C34 125.5(4)
C33 N4 C34 122.0(4)
N2 C1 N1 103.3(4)
N2 C1 Ni1 126.6(3)
N1 C1 Ni1 129.9(3)
C3 C2 C7 121.8(4)
C3 C2 N1 120.0(4)
C7 C2 N1 118.2(4)
C4 C3 C2 117.2(4)
C4 C3 C8 121.4(4)
C2 C3 C8 121.4(4)
C5 C4 C3 122.8(4)
C4 C5 C6 117.7(4)
C4 C5 C9 121.0(4)
C6 C5 C9 121.3(4)
C7 C6 C5 122.1(4)
C6 C7 C2 118.2(4)
C6 C7 C10 121.3(4)
C2 C7 C10 120.5(4)
C12 C11 N1 105.9(4)
C11 C12 N2 107.4(4)
C14 C13 C18 121.8(4)
C14 C13 N2 119.7(4)
C18 C13 N2 118.4(4)
C15 C14 C13 118.4(4)
C15 C14 C19 121.4(4)
C13 C14 C19 120.1(4)
C14 C15 C16 121.7(4)
C17 C16 C15 118.6(4)
C17 C16 C20 121.0(4)
C15 C16 C20 120.4(4)
C16 C17 C18 122.2(4)
C13 C18 C17 117.2(4)
C13 C18 C21 121.4(4)
C17 C18 C21 121.3(4)
N3 C22 N4 102.8(4)
N3 C22 Ni1 127.9(3)
N4 C22 Ni1 128.9(3)
C24 C23 C28 122.1(5)
C24 C23 N3 120.0(4)
C28 C23 N3 117.9(4)
C23 C24 C25 118.4(4)
C23 C24 C29 121.4(5)
C25 C24 C29 120.3(5)
C26 C25 C24 121.4(5)
C25 C26 C27 118.4(5)
C25 C26 C30 121.3(5)
C27 C26 C30 120.2(5)
C28 C27 C26 122.2(4)
C27 C28 C23 117.4(4)
C27 C28 C31 121.7(4)
C23 C28 C31 121.0(4)
C33 C32 N3 107.1(4)
C32 C33 N4 106.2(4)
C35 C34 C39 121.9(4)
C35 C34 N4 119.0(4)
C39 C34 N4 119.0(4)
C34 C35 C36 117.6(4)
C34 C35 C40 120.9(4)
C36 C35 C40 121.5(4)
C37 C36 C35 122.5(5)
C36 C37 C38 118.1(5)
C36 C37 C41 121.1(6)
C38 C37 C41 120.8(6)
C39 C38 C37 121.5(4)
C38 C39 C34 118.1(5)
C38 C39 C42 121.0(5)
C34 C39 C42 120.9(5)

loop_
_geom_bond_atom_site_label_1
_geom_bond_atom_site_label_2
_geom_bond_distance
Ni1 C22 1.914(5)
Ni1 C1 1.924(5)
Ni1 Cl1 2.3026(12)
N1 C1 1.372(6)
N1 C11 1.408(6)
N1 C2 1.436(6)
N2 C1 1.357(5)
N2 C12 1.390(5)
N2 C13 1.438(5)
N3 C22 1.362(6)
N3 C32 1.403(6)
N3 C23 1.443(6)
N4 C22 1.363(6)
N4 C33 1.392(6)
N4 C34 1.443(6)
C2 C3 1.398(6)
C2 C7 1.402(6)
C3 C4 1.397(6)
C3 C8 1.511(6)
C4 C5 1.389(6)
C5 C6 1.393(7)
C5 C9 1.511(7)
C6 C7 1.385(7)
C7 C10 1.504(7)
C11 C12 1.336(7)
C13 C14 1.396(6)
C13 C18 1.403(6)
C14 C15 1.387(7)
C14 C19 1.518(6)
C15 C16 1.396(7)
C16 C17 1.380(7)
C16 C20 1.508(7)
C17 C18 1.406(6)
C18 C21 1.505(6)
C23 C24 1.384(7)
C23 C28 1.408(7)
C24 C25 1.398(7)
C24 C29 1.516(6)
C25 C26 1.390(7)
C26 C27 1.394(7)
C26 C30 1.506(7)
C27 C28 1.388(7)
C28 C31 1.503(7)
C32 C33 1.330(8)
C34 C35 1.391(6)
C34 C39 1.396(6)
C35 C36 1.395(7)
C35 C40 1.499(6)
C36 C37 1.377(8)
C37 C38 1.400(9)
C37 C41 1.511(8)
C38 C39 1.390(8)
C39 C42 1.506(7)
